data_4512078
loop_
_publ_author_name
'Knorr, Michael'
'Khatyr, Abderrahim'
'Dini Aleo, Ahmed'
'El Yaagoubi, Anass'
'Strohmann, Carsten'
'Kubicki, Marek M.'
'Rousselin, Yoann'
'Aly, Shawkat M.'
'Fortin, Daniel'
'Lapprand, Antony'
'Harvey, Pierre D.'

_publ_section_title
;
 Copper(I) Halides (X = Br, I) Coordinated to Bis(arylthio)methane
 Ligands: Aryl Substitution and Halide Effects on the Dimensionality,
 Cluster Size, and Luminescence Properties of the Coordination Polymers
;
_journal_issue 11
_journal_name_full 'Crystal Growth &amp; Design'
_journal_page_first 5373
_journal_paper_doi 10.1021/cg500905z
_journal_volume 14
_journal_year 2014
_chemical_formula_sum 'C23 H32 Cu2 I2 S2'
_chemical_formula_weight 753.49
_chemical_name_systematic
; 
 ? 
;
_space_group_IT_number 15
_symmetry_cell_setting monoclinic
_symmetry_space_group_name_Hall '-C 2yc'
_symmetry_space_group_name_H-M 'C 1 2/c 1'
_atom_sites_solution_hydrogens geom
_atom_sites_solution_primary direct
_atom_sites_solution_secondary difmap
_audit_creation_method SHELXL-97
_cell_angle_alpha 90.00
_cell_angle_beta 106.651(11)
_cell_angle_gamma 90.00
_cell_formula_units_Z 8
_cell_length_a 19.986(2)
_cell_length_b 18.1136(12)
_cell_length_c 15.6749(15)
_cell_measurement_temperature 173(2)
_cell_volume 5436.7(9)
_computing_structure_refinement 'SHELXL-97 (Sheldrick, 1997)'
_computing_structure_solution 'SHELXS-97 (Sheldrick, 1990)'
_diffrn_ambient_temperature 173(2)
_diffrn_measured_fraction_theta_full 0.963
_diffrn_measured_fraction_theta_max 0.963
_diffrn_radiation_monochromator graphite
_diffrn_radiation_source 'fine-focus sealed tube'
_diffrn_radiation_type MoK\a
_diffrn_radiation_wavelength 0.71073
_diffrn_reflns_av_R_equivalents 0.0330
_diffrn_reflns_av_sigmaI/netI 0.0752
_diffrn_reflns_limit_h_max 23
_diffrn_reflns_limit_h_min -20
_diffrn_reflns_limit_k_max 12
_diffrn_reflns_limit_k_min -21
_diffrn_reflns_limit_l_max 18
_diffrn_reflns_limit_l_min -15
_diffrn_reflns_number 10909
_diffrn_reflns_theta_full 25.00
_diffrn_reflns_theta_max 25.00
_diffrn_reflns_theta_min 2.25
_exptl_absorpt_coefficient_mu 3.998
_exptl_absorpt_correction_T_max 0.6906
_exptl_absorpt_correction_T_min 0.5019
_exptl_absorpt_correction_type multi-scan
_exptl_absorpt_process_details SADABS
_exptl_crystal_density_diffrn 1.841
_exptl_crystal_density_method 'not measured'
_exptl_crystal_F_000 2928
_exptl_crystal_size_max 0.20
_exptl_crystal_size_mid 0.20
_exptl_crystal_size_min 0.10
_refine_diff_density_max 1.016
_refine_diff_density_min -0.563
_refine_diff_density_rms 0.100
_refine_ls_extinction_method none
_refine_ls_goodness_of_fit_ref 1.011
_refine_ls_hydrogen_treatment mixed
_refine_ls_matrix_type full
_refine_ls_number_parameters 270
_refine_ls_number_reflns 4614
_refine_ls_number_restraints 0
_refine_ls_restrained_S_all 1.011
_refine_ls_R_factor_all 0.0570
_refine_ls_R_factor_gt 0.0335
_refine_ls_shift/su_max 0.001
_refine_ls_shift/su_mean 0.000
_refine_ls_structure_factor_coef Fsqd
_refine_ls_weighting_details 'calc w=1/[\s^2^(Fo^2^)+(0.0070P)^2^+0.0000P] where P=(Fo^2^+2Fc^2^)/3'
_refine_ls_weighting_scheme calc
_refine_ls_wR_factor_gt 0.0462
_refine_ls_wR_factor_ref 0.0473
_reflns_number_gt 2997
_reflns_number_total 4614
_reflns_threshold_expression >2sigma(I)
_cod_data_source_file cg500905z_si_003.cif
_cod_data_source_block 1842_compound_8
_cod_depositor_comments 'Adding full bibliography for 4512075--4512092.cif.'
_cod_original_sg_symbol_H-M 'C 2/c'
_cod_database_code 4512078

loop_
_symmetry_equiv_pos_as_xyz
'x, y, z'
'-x, y, -z+1/2'
'x+1/2, y+1/2, z'
'-x+1/2, y+1/2, -z+1/2'
'-x, -y, -z'
'x, -y, z-1/2'
'-x+1/2, -y+1/2, -z'
'x+1/2, -y+1/2, z-1/2'

loop_
_atom_site_label
_atom_site_type_symbol
_atom_site_fract_x
_atom_site_fract_y
_atom_site_fract_z
_atom_site_U_iso_or_equiv
_atom_site_adp_type
_atom_site_occupancy
_atom_site_symmetry_multiplicity
_atom_site_calc_flag
_atom_site_refinement_flags
C1 C 0.2875(3) 0.0588(3) 0.8193(4) 0.0358(15) Uani 1 1 d .
C2 C 0.2719(3) -0.0032(3) 0.8597(4) 0.0358(15) Uani 1 1 d .
H2 H 0.3038 -0.0190 0.9140 0.043 Uiso 1 1 calc R
C3 C 0.2111(3) -0.0442(3) 0.8243(4) 0.0387(16) Uani 1 1 d .
C4 C 0.1961(3) -0.1108(4) 0.8739(4) 0.0455(17) Uani 1 1 d .
C5 C 0.2583(3) -0.1636(4) 0.8990(4) 0.0569(19) Uani 1 1 d .
H5A H 0.2706 -0.1783 0.8452 0.085 Uiso 1 1 calc R
H5B H 0.2460 -0.2075 0.9278 0.085 Uiso 1 1 calc R
H5C H 0.2983 -0.1388 0.9402 0.085 Uiso 1 1 calc R
C6 C 0.1808(3) -0.0838(4) 0.9595(5) 0.077(2) Uani 1 1 d .
H6A H 0.2213 -0.0565 0.9960 0.116 Uiso 1 1 calc R
H6B H 0.1717 -0.1264 0.9931 0.116 Uiso 1 1 calc R
H6C H 0.1398 -0.0514 0.9439 0.116 Uiso 1 1 calc R
C7 C 0.1325(3) -0.1540(4) 0.8200(5) 0.069(2) Uani 1 1 d .
H7A H 0.0901 -0.1252 0.8153 0.103 Uiso 1 1 calc R
H7B H 0.1298 -0.2010 0.8498 0.103 Uiso 1 1 calc R
H7C H 0.1368 -0.1636 0.7603 0.103 Uiso 1 1 calc R
C8 C 0.1680(3) -0.0185(4) 0.7450(5) 0.0492(18) Uani 1 1 d .
H8 H 0.1259 -0.0443 0.7177 0.059 Uiso 1 1 calc R
C9 C 0.1841(3) 0.0435(4) 0.7040(4) 0.0506(18) Uani 1 1 d .
H9 H 0.1529 0.0581 0.6486 0.061 Uiso 1 1 calc R
C10 C 0.2424(3) 0.0849(4) 0.7390(4) 0.0385(15) Uani 1 1 d .
C11 C 0.2566(3) 0.1535(4) 0.6941(4) 0.0481(18) Uani 1 1 d .
H11A H 0.2867 0.1416 0.6565 0.072 Uiso 1 1 calc R
H11B H 0.2799 0.1897 0.7393 0.072 Uiso 1 1 calc R
H11C H 0.2124 0.1741 0.6573 0.072 Uiso 1 1 calc R
C12 C 0.3625(3) 0.1843(3) 1.0698(4) 0.0328(15) Uani 1 1 d .
C13 C 0.3109(3) 0.2146(4) 1.1023(4) 0.0452(18) Uani 1 1 d .
C14 C 0.3149(4) 0.2883(4) 1.1176(5) 0.065(2) Uani 1 1 d .
H14 H 0.2795 0.3109 1.1382 0.078 Uiso 1 1 calc R
C15 C 0.3662(4) 0.3315(4) 1.1051(5) 0.068(2) Uani 1 1 d .
H15 H 0.3665 0.3827 1.1186 0.082 Uiso 1 1 calc R
C016 C 0.4063(2) 0.0730(3) 0.9706(3) 0.0335(14) Uani 1 1 d .
H01A H 0.4119 0.0192 0.9643 0.040 Uiso 1 1 calc R
H01B H 0.4537 0.0943 0.9933 0.040 Uiso 1 1 calc R
C16 C 0.4191(3) 0.3026(4) 1.0726(4) 0.0488(18) Uani 1 1 d .
C17 C 0.4155(3) 0.2277(4) 1.0572(4) 0.0406(16) Uani 1 1 d .
H17 H 0.4511 0.2050 1.0370 0.049 Uiso 1 1 calc R
C18 C 0.2537(3) 0.1685(4) 1.1196(4) 0.061(2) Uani 1 1 d .
H18A H 0.2196 0.2007 1.1350 0.091 Uiso 1 1 calc R
H18B H 0.2737 0.1345 1.1690 0.091 Uiso 1 1 calc R
H18C H 0.2306 0.1401 1.0660 0.091 Uiso 1 1 calc R
C19 C 0.4775(4) 0.3486(4) 1.0544(6) 0.081(3) Uani 1 1 d .
C20 C 0.4853(4) 0.4219(5) 1.0976(8) 0.172(6) Uani 1 1 d .
H20A H 0.5218 0.4498 1.0813 0.258 Uiso 1 1 calc R
H20B H 0.4984 0.4156 1.1624 0.258 Uiso 1 1 calc R
H20C H 0.4410 0.4487 1.0778 0.258 Uiso 1 1 calc R
C21 C 0.4600(5) 0.3601(7) 0.9564(7) 0.225(8) Uani 1 1 d .
H21A H 0.4174 0.3900 0.9364 0.337 Uiso 1 1 calc R
H21B H 0.4523 0.3122 0.9262 0.337 Uiso 1 1 calc R
H21C H 0.4986 0.3857 0.9422 0.337 Uiso 1 1 calc R
C22 C 0.5464(4) 0.3102(5) 1.0854(6) 0.116(4) Uani 1 1 d .
H22A H 0.5822 0.3398 1.0698 0.174 Uiso 1 1 calc R
H22B H 0.5431 0.2617 1.0566 0.174 Uiso 1 1 calc R
H22C H 0.5590 0.3037 1.1501 0.174 Uiso 1 1 calc R
Cu1 Cu 0.44405(3) 0.06029(4) 0.79037(5) 0.0411(2) Uani 1 1 d .
Cu2 Cu 0.44568(3) 0.03959(4) 1.17347(5) 0.0419(2) Uani 1 1 d .
I1 I 0.427929(17) -0.08599(2) 0.82360(3) 0.03717(11) Uani 1 1 d .
I2 I 0.572358(18) 0.10481(2) 0.87647(3) 0.03961(12) Uani 1 1 d .
S1 S 0.36659(7) 0.11068(9) 0.86142(10) 0.0360(4) Uani 1 1 d .
S2 S 0.36128(6) 0.08745(9) 1.05317(9) 0.0363(4) Uani 1 1 d .

loop_
_atom_site_aniso_label
_atom_site_aniso_U_11
_atom_site_aniso_U_22
_atom_site_aniso_U_33
_atom_site_aniso_U_23
_atom_site_aniso_U_13
_atom_site_aniso_U_12
C1 0.051(4) 0.033(4) 0.029(4) 0.001(3) 0.020(3) 0.005(3)
C2 0.040(3) 0.041(4) 0.027(4) -0.001(3) 0.011(3) 0.009(3)
C3 0.035(4) 0.039(4) 0.044(4) -0.007(3) 0.014(3) -0.001(3)
C4 0.052(4) 0.044(5) 0.041(4) 0.004(4) 0.015(3) -0.004(3)
C5 0.070(5) 0.040(5) 0.064(5) 0.006(4) 0.024(4) 0.000(4)
C6 0.089(5) 0.071(6) 0.090(6) 0.010(5) 0.055(5) -0.007(4)
C7 0.064(4) 0.063(6) 0.070(6) 0.010(5) 0.005(4) -0.023(4)
C8 0.041(4) 0.051(5) 0.049(5) 0.001(4) 0.003(3) -0.005(3)
C9 0.047(4) 0.057(5) 0.042(5) 0.011(4) 0.004(3) 0.003(4)
C10 0.039(3) 0.045(4) 0.032(4) 0.002(3) 0.010(3) 0.007(3)
C11 0.049(4) 0.054(5) 0.038(4) 0.011(4) 0.008(3) 0.010(3)
C12 0.030(3) 0.041(4) 0.028(4) -0.002(3) 0.010(3) -0.002(3)
C13 0.047(4) 0.055(5) 0.040(4) 0.006(4) 0.024(3) 0.012(4)
C14 0.092(6) 0.051(6) 0.065(6) 0.003(4) 0.042(5) 0.024(5)
C15 0.101(6) 0.032(5) 0.065(6) -0.012(4) 0.012(5) 0.004(4)
C016 0.047(3) 0.031(4) 0.021(3) -0.011(3) 0.007(3) -0.005(3)
C16 0.052(4) 0.038(5) 0.043(5) -0.002(3) -0.008(3) -0.003(4)
C17 0.040(4) 0.045(5) 0.034(4) -0.004(3) 0.005(3) 0.006(3)
C18 0.059(4) 0.070(6) 0.063(5) 0.012(4) 0.034(4) 0.022(4)
C19 0.067(5) 0.047(6) 0.105(8) 0.021(5) -0.016(5) -0.023(4)
C20 0.103(7) 0.055(8) 0.334(18) -0.028(10) 0.026(8) -0.026(6)
C21 0.183(11) 0.314(19) 0.136(12) 0.123(13) -0.020(9) -0.172(11)
C22 0.066(6) 0.078(8) 0.211(12) -0.006(7) 0.049(6) -0.017(5)
Cu1 0.0479(4) 0.0447(6) 0.0335(5) -0.0019(4) 0.0158(4) -0.0012(4)
Cu2 0.0510(5) 0.0447(6) 0.0320(5) 0.0028(4) 0.0153(4) 0.0007(4)
I1 0.0431(2) 0.0386(3) 0.0327(3) 0.0017(2) 0.01549(18) 0.0005(2)
I2 0.0477(2) 0.0402(3) 0.0321(2) -0.0039(2) 0.01326(19) -0.0051(2)
S1 0.0437(8) 0.0352(10) 0.0295(9) 0.0007(7) 0.0111(7) 0.0013(7)
S2 0.0407(8) 0.0376(10) 0.0336(9) -0.0047(8) 0.0152(7) -0.0032(7)

loop_
_atom_type_symbol
_atom_type_description
_atom_type_scat_dispersion_real
_atom_type_scat_dispersion_imag
_atom_type_scat_source
C C 0.0033 0.0016 'International Tables Vol C Tables 4.2.6.8 and 6.1.1.4'
H H 0.0000 0.0000 'International Tables Vol C Tables 4.2.6.8 and 6.1.1.4'
S S 0.1246 0.1234 'International Tables Vol C Tables 4.2.6.8 and 6.1.1.4'
Cu Cu 0.3201 1.2651 'International Tables Vol C Tables 4.2.6.8 and 6.1.1.4'
I I -0.4742 1.8119 'International Tables Vol C Tables 4.2.6.8 and 6.1.1.4'

loop_
_geom_angle_atom_site_label_1
_geom_angle_atom_site_label_2
_geom_angle_atom_site_label_3
_geom_angle
_geom_angle_site_symmetry_1
_geom_angle_site_symmetry_3
C2 C1 C10 121.2(5) . .
C2 C1 S1 123.5(5) . .
C10 C1 S1 115.2(5) . .
C1 C2 C3 122.7(6) . .
C8 C3 C2 115.3(6) . .
C8 C3 C4 124.8(5) . .
C2 C3 C4 119.9(6) . .
C3 C4 C7 112.4(5) . .
C3 C4 C5 111.4(5) . .
C7 C4 C5 108.0(6) . .
C3 C4 C6 108.3(6) . .
C7 C4 C6 107.7(5) . .
C5 C4 C6 108.9(5) . .
C3 C8 C9 121.9(6) . .
C10 C9 C8 123.3(6) . .
C9 C10 C1 115.6(6) . .
C9 C10 C11 121.7(6) . .
C1 C10 C11 122.8(5) . .
C17 C12 C13 120.7(6) . .
C17 C12 S2 121.5(4) . .
C13 C12 S2 117.7(5) . .
C14 C13 C12 116.3(6) . .
C14 C13 C18 121.7(6) . .
C12 C13 C18 122.1(6) . .
C15 C14 C13 123.7(7) . .
C14 C15 C16 121.4(7) . .
S2 C016 S1 117.0(3) . .
C17 C16 C15 115.2(6) . .
C17 C16 C19 120.6(7) . .
C15 C16 C19 124.2(7) . .
C16 C17 C12 122.7(6) . .
C20 C19 C21 108.1(9) . .
C20 C19 C22 107.6(7) . .
C21 C19 C22 108.9(9) . .
C20 C19 C16 113.0(8) . .
C21 C19 C16 107.7(6) . .
C22 C19 C16 111.5(7) . .
S1 Cu1 Cu2 139.19(5) . 6
S1 Cu1 I2 108.31(5) . .
Cu2 Cu1 I2 111.49(3) 6 .
S1 Cu1 I2 115.94(5) . 2_656
Cu2 Cu1 I2 62.53(3) 6 2_656
I2 Cu1 I2 103.65(3) . 2_656
S1 Cu1 I1 99.05(5) . .
Cu2 Cu1 I1 58.86(3) 6 .
I2 Cu1 I1 110.25(3) . .
I2 Cu1 I1 119.43(3) 2_656 .
S1 Cu1 Cu2 138.73(5) . 5_657
Cu2 Cu1 Cu2 61.21(4) 6 5_657
I2 Cu1 Cu2 60.07(2) . 5_657
I2 Cu1 Cu2 105.32(3) 2_656 5_657
I1 Cu1 Cu2 57.39(2) . 5_657
S1 Cu1 Cu1 156.55(4) . 2_656
Cu2 Cu1 Cu1 61.10(3) 6 2_656
I2 Cu1 Cu1 57.54(2) . 2_656
I2 Cu1 Cu1 57.27(3) 2_656 2_656
I1 Cu1 Cu1 103.484(16) . 2_656
Cu2 Cu1 Cu1 54.37(2) 5_657 2_656
S2 Cu2 Cu1 133.47(5) . 6_556
S2 Cu2 I1 110.99(4) . 6_556
Cu1 Cu2 I1 63.53(3) 6_556 6_556
S2 Cu2 I1 111.40(5) . 5_657
Cu1 Cu2 I1 114.56(3) 6_556 5_657
I1 Cu2 I1 104.87(3) 6_556 5_657
S2 Cu2 I2 96.91(5) . 5_657
Cu1 Cu2 I2 60.24(3) 6_556 5_657
I1 Cu2 I2 121.73(3) 6_556 5_657
I1 Cu2 I2 110.89(3) 5_657 5_657
S2 Cu2 Cu2 157.94(4) . 2_657
Cu1 Cu2 Cu2 62.99(3) 6_556 2_657
I1 Cu2 Cu2 59.30(3) 6_556 2_657
I1 Cu2 Cu2 58.12(2) 5_657 2_657
I2 Cu2 Cu2 104.977(18) 5_657 2_657
S2 Cu2 Cu1 139.60(5) . 5_657
Cu1 Cu2 Cu1 64.53(3) 6_556 5_657
I1 Cu2 Cu1 109.23(3) 6_556 5_657
I1 Cu2 Cu1 60.47(2) 5_657 5_657
I2 Cu2 Cu1 57.72(2) 5_657 5_657
Cu2 Cu2 Cu1 55.80(2) 2_657 5_657
Cu2 I1 Cu2 62.59(3) 6 5_657
Cu2 I1 Cu1 57.61(2) 6 .
Cu2 I1 Cu1 62.14(2) 5_657 .
Cu1 I2 Cu1 65.20(3) . 2_656
Cu1 I2 Cu2 62.21(2) . 5_657
Cu1 I2 Cu2 57.23(2) 2_656 5_657
C1 S1 C016 104.7(3) . .
C1 S1 Cu1 104.73(18) . .
C016 S1 Cu1 97.65(16) . .
C12 S2 C016 105.2(3) . .
C12 S2 Cu2 106.01(19) . .
C016 S2 Cu2 97.71(17) . .

loop_
_geom_bond_atom_site_label_1
_geom_bond_atom_site_label_2
_geom_bond_distance
_geom_bond_site_symmetry_2
C1 C2 1.369(7) .
C1 C10 1.403(7) .
C1 S1 1.794(6) .
C2 C3 1.397(7) .
C3 C8 1.375(8) .
C3 C4 1.511(8) .
C4 C7 1.525(8) .
C4 C5 1.528(7) .
C4 C6 1.539(8) .
C8 C9 1.375(8) .
C9 C10 1.362(7) .
C10 C11 1.494(8) .
C12 C17 1.378(7) .
C12 C13 1.387(7) .
C12 S2 1.773(6) .
C13 C14 1.356(8) .
C13 C18 1.502(8) .
C14 C15 1.349(9) .
C15 C16 1.399(8) .
C016 S2 1.795(5) .
C016 S1 1.802(5) .
C16 C17 1.377(8) .
C16 C19 1.526(9) .
C19 C20 1.477(11) .
C19 C21 1.488(12) .
C19 C22 1.495(9) .
Cu1 S1 2.3363(15) .
Cu1 Cu2 2.5819(11) 6
Cu1 I2 2.6579(9) .
Cu1 I2 2.6658(9) 2_656
Cu1 I1 2.7371(9) .
Cu1 Cu2 2.7812(10) 5_657
Cu1 Cu1 2.8682(13) 2_656
Cu2 S2 2.3087(17) .
Cu2 Cu1 2.5819(11) 6_556
Cu2 I1 2.6170(9) 6_556
Cu2 I1 2.6501(8) 5_657
Cu2 I2 2.7243(9) 5_657
Cu2 Cu2 2.7360(15) 2_657
Cu2 Cu1 2.7812(10) 5_657
I1 Cu2 2.6171(9) 6
I1 Cu2 2.6501(8) 5_657
I2 Cu1 2.6658(9) 2_656
I2 Cu2 2.7243(9) 5_657
